data_1503686
loop_
_publ_author_name
'Ma, Wen-Hui'
'Huang, Hai'
'Zhou, Pei'
'Chen, Dao-Feng'

_publ_section_title
;
 Schisanwilsonenes A-C, anti-HBV Carotane sesquiterpenoids from the fruits
 of Schisandra wilsoniana.
;
_journal_issue 4
_journal_name_full 'Journal of natural products'
_journal_page_first 676
_journal_page_last 678
_journal_paper_doi 10.1021/np8007864
_journal_volume 72
_journal_year 2009
_chemical_absolute_configuration unk
_chemical_formula_sum 'C15 H26 O2'
_chemical_formula_weight 238.36
_chemical_name_systematic ?
_space_group_IT_number 19
_symmetry_cell_setting orthorhombic
_symmetry_space_group_name_Hall 'P 2ac 2ab'
_symmetry_space_group_name_H-M 'P 21 21 21'
_atom_sites_solution_hydrogens geom
_atom_sites_solution_primary direct
_atom_sites_solution_secondary difmap
_audit_creation_method SHELXL-97
_cell_angle_alpha 90.00
_cell_angle_beta 90.00
_cell_angle_gamma 90.00
_cell_formula_units_Z 8
_cell_length_a 11.605(7)
_cell_length_b 12.335(7)
_cell_length_c 20.051(11)
_cell_measurement_reflns_used 873
_cell_measurement_temperature 293(2)
_cell_measurement_theta_max 18.676
_cell_measurement_theta_min 2.409
_cell_volume 2870(3)
_computing_cell_refinement 'Bruker SMART'
_computing_data_collection 'Bruker SMART'
_computing_data_reduction 'Bruker SHELXTL'
_computing_molecular_graphics 'Bruker SHELXTL'
_computing_publication_material 'Bruker SHELXTL'
_computing_structure_refinement 'Bruker SHELXTL'
_computing_structure_solution 'Bruker SHELXTL'
_diffrn_ambient_temperature 293(2)
_diffrn_measured_fraction_theta_full 0.997
_diffrn_measured_fraction_theta_max 0.997
_diffrn_measurement_device_type 'CCD area detector'
_diffrn_measurement_method 'phi and omega scans'
_diffrn_radiation_monochromator graphite
_diffrn_radiation_source 'fine-focus sealed tube'
_diffrn_radiation_type MoK\a
_diffrn_radiation_wavelength 0.71073
_diffrn_reflns_av_R_equivalents 0.0974
_diffrn_reflns_av_sigmaI/netI 0.1102
_diffrn_reflns_limit_h_max 14
_diffrn_reflns_limit_h_min -14
_diffrn_reflns_limit_k_max 14
_diffrn_reflns_limit_k_min -15
_diffrn_reflns_limit_l_max 25
_diffrn_reflns_limit_l_min -22
_diffrn_reflns_number 13747
_diffrn_reflns_theta_full 26.50
_diffrn_reflns_theta_max 26.50
_diffrn_reflns_theta_min 1.94
_diffrn_standards_decay_% 6.51
_exptl_absorpt_coefficient_mu 0.071
_exptl_absorpt_correction_T_max 0.9958
_exptl_absorpt_correction_T_min 0.9895
_exptl_absorpt_correction_type multi-scan
_exptl_crystal_colour colorless
_exptl_crystal_density_diffrn 1.103
_exptl_crystal_density_method 'not measured'
_exptl_crystal_description plate
_exptl_crystal_F_000 1056
_exptl_crystal_size_max 0.15
_exptl_crystal_size_mid 0.10
_exptl_crystal_size_min 0.06
_refine_diff_density_max 0.180
_refine_diff_density_min -0.190
_refine_diff_density_rms 0.045
_refine_ls_abs_structure_details 'Flack H D (1983), Acta Cryst. A39, 876-881'
_refine_ls_abs_structure_Flack -4(3)
_refine_ls_extinction_method none
_refine_ls_goodness_of_fit_ref 1.079
_refine_ls_hydrogen_treatment mixed
_refine_ls_matrix_type full
_refine_ls_number_parameters 319
_refine_ls_number_reflns 5899
_refine_ls_number_restraints 5
_refine_ls_restrained_S_all 1.174
_refine_ls_R_factor_all 0.1769
_refine_ls_R_factor_gt 0.0917
_refine_ls_shift/su_max 0.005
_refine_ls_shift/su_mean 0.000
_refine_ls_structure_factor_coef Fsqd
_refine_ls_weighting_details 'calc w=1/[\s^2^(Fo^2^)+(0.0775P)^2^+0.0000P] where P=(Fo^2^+2Fc^2^)/3'
_refine_ls_weighting_scheme calc
_refine_ls_wR_factor_gt 0.1832
_refine_ls_wR_factor_ref 0.2105
_reflns_number_gt 2833
_reflns_number_total 5899
_reflns_threshold_expression >2sigma(I)
_cod_data_source_file np8007864_si_002.cif
_cod_data_source_block f60626b
_cod_depositor_comments
;
The following automatic conversions were performed:
'_atom_site_symetry_multiplicity' tag replaced with
'_atom_site_symmetry_multiplicity'.

Automatic conversion script
Id: cif_correct_tags 1440 2010-10-19 06:21:57Z saulius 

The following automatic conversions were performed:

'_symmetry_cell_setting' value 'Orthorhombic' changed to
'orthorhombic' according to
/home/saulius/struct/CIF-dictionaries/cif_core.dic dictionary named
'cif_core.dic' version 2.4.2 from 2011-04-26.

Automatic conversion script
Id: cif_fix_values 1715 2011-07-08 13:25:40Z adriana 
;
_cod_original_sg_symbol_H-M 'P2(1)2(1)2(1) '
_cod_database_code 1503686

loop_
_symmetry_equiv_pos_as_xyz
'x, y, z'
'-x+1/2, -y, z+1/2'
'-x, y+1/2, -z+1/2'
'x+1/2, -y+1/2, -z'

loop_
_atom_site_label
_atom_site_type_symbol
_atom_site_fract_x
_atom_site_fract_y
_atom_site_fract_z
_atom_site_U_iso_or_equiv
_atom_site_adp_type
_atom_site_occupancy
_atom_site_symmetry_multiplicity
_atom_site_calc_flag
_atom_site_refinement_flags
O1 O 0.82103(8) 0.65249(8) 0.75407(5) 0.1009(4) Uani 1 1 d .
H1X H 0.8004 0.7109 0.7694 0.151 Uiso 1 1 calc RD
O2 O 0.94918(7) 0.11633(8) 0.71894(4) 0.0679(3) Uani 1 1 d D
H2X H 0.9509(9) 0.1218(10) 0.7583(3) 0.102 Uiso 1 1 d D
C1 C 0.68131(12) 0.21667(12) 0.54868(7) 0.0827(5) Uani 1 1 d .
H1A H 0.6065 0.2211 0.5701 0.099 Uiso 1 1 calc R
H1B H 0.6704 0.2150 0.5007 0.099 Uiso 1 1 calc R
C2 C 0.74634(13) 0.11736(11) 0.57207(7) 0.0755(5) Uani 1 1 d .
H2A H 0.8046 0.0968 0.5398 0.091 Uiso 1 1 calc R
H2B H 0.6942 0.0568 0.5784 0.091 Uiso 1 1 calc R
C3 C 0.80169(10) 0.14982(10) 0.63784(6) 0.0559(4) Uani 1 1 d .
H3 H 0.7477 0.1253 0.6723 0.067 Uiso 1 1 calc R
C4 C 0.79342(10) 0.27677(10) 0.63885(6) 0.0530(4) Uani 1 1 d .
H4 H 0.7260 0.2921 0.6667 0.064 Uiso 1 1 calc R
C5 C 0.75721(10) 0.31239(11) 0.56896(6) 0.0614(4) Uani 1 1 d .
C6 C 0.68688(12) 0.41923(12) 0.57062(7) 0.0776(5) Uani 1 1 d .
H6A H 0.6543 0.4309 0.5266 0.093 Uiso 1 1 calc R
H6B H 0.6231 0.4096 0.6013 0.093 Uiso 1 1 calc R
C7 C 0.75197(15) 0.52153(12) 0.59079(8) 0.0854(6) Uani 1 1 d .
H7A H 0.8177 0.5291 0.5613 0.102 Uiso 1 1 calc R
H7B H 0.7018 0.5831 0.5828 0.102 Uiso 1 1 calc R
C8 C 0.79485(11) 0.52915(11) 0.66092(7) 0.0630(4) Uani 1 1 d .
C9 C 0.85428(10) 0.45440(11) 0.69281(7) 0.0596(4) Uani 1 1 d .
H9 H 0.8768 0.4730 0.7358 0.071 Uiso 1 1 calc R
C10 C 0.89089(10) 0.34433(11) 0.67030(7) 0.0635(4) Uani 1 1 d .
H10A H 0.9216 0.3051 0.7083 0.076 Uiso 1 1 calc R
H10B H 0.9525 0.3521 0.6380 0.076 Uiso 1 1 calc R
C11 C 0.77375(13) 0.63891(12) 0.69039(7) 0.0843(6) Uani 1 1 d .
H11A H 0.8060 0.6933 0.6609 0.101 Uiso 1 1 calc R
H11B H 0.6913 0.6512 0.6928 0.101 Uiso 1 1 calc R
C12 C 0.91711(11) 0.08981(11) 0.65346(6) 0.0623(4) Uani 1 1 d .
C13 C 0.85459(13) 0.32446(14) 0.51967(7) 0.0855(6) Uani 1 1 d .
H13A H 0.8242 0.3463 0.4772 0.128 Uiso 1 1 calc R
H13B H 0.8939 0.2564 0.5150 0.128 Uiso 1 1 calc R
H13C H 0.9077 0.3784 0.5354 0.128 Uiso 1 1 calc R
C14 C 1.01693(11) 0.12203(13) 0.60696(8) 0.0802(5) Uani 1 1 d .
H14A H 1.0862 0.0862 0.6210 0.120 Uiso 1 1 calc R
H14B H 1.0280 0.1991 0.6088 0.120 Uiso 1 1 calc R
H14C H 0.9988 0.1009 0.5621 0.120 Uiso 1 1 calc R
C15 C 0.89608(14) -0.03130(12) 0.65003(8) 0.0877(6) Uani 1 1 d .
H15A H 0.8319 -0.0498 0.6780 0.132 Uiso 1 1 calc R
H15B H 0.9635 -0.0691 0.6651 0.132 Uiso 1 1 calc R
H15C H 0.8795 -0.0517 0.6048 0.132 Uiso 1 1 calc R
O3 O 0.25762(7) 0.33866(8) 0.68167(6) 0.0978(4) Uani 1 1 d .
H3X H 0.2287 0.2780 0.6813 0.147 Uiso 1 1 calc R
O4 O 0.80267(8) 0.05359(7) 0.82092(4) 0.0684(3) Uani 1 1 d D
H4X H 0.7906(9) 0.0065(6) 0.7849(3) 0.103 Uiso 1 1 d D
C21 C 0.71236(15) 0.41320(12) 0.89181(8) 0.0949(6) Uani 1 1 d .
H21A H 0.7492 0.4596 0.8591 0.114 Uiso 1 1 calc R
H21B H 0.6910 0.4566 0.9302 0.114 Uiso 1 1 calc R
C22 C 0.79130(14) 0.32233(13) 0.91202(8) 0.0919(6) Uani 1 1 d .
H22A H 0.7679 0.2921 0.9546 0.110 Uiso 1 1 calc R
H22B H 0.8701 0.3479 0.9157 0.110 Uiso 1 1 calc R
C23 C 0.78062(12) 0.23697(11) 0.85631(7) 0.0651(5) Uani 1 1 d .
H23 H 0.8428 0.2533 0.8248 0.078 Uiso 1 1 calc R
C24 C 0.66561(10) 0.27048(10) 0.81948(6) 0.0528(4) Uani 1 1 d .
H24 H 0.6920 0.3094 0.7797 0.063 Uiso 1 1 calc R
C25 C 0.60761(12) 0.35830(10) 0.86220(7) 0.0676(5) Uani 1 1 d .
C26 C 0.53852(14) 0.43614(11) 0.82008(9) 0.0885(6) Uani 1 1 d .
H26A H 0.5886 0.4642 0.7854 0.106 Uiso 1 1 calc R
H26B H 0.5163 0.4969 0.8480 0.106 Uiso 1 1 calc R
C27 C 0.42968(13) 0.39164(12) 0.78672(9) 0.0923(6) Uani 1 1 d .
H27A H 0.3819 0.3593 0.8211 0.111 Uiso 1 1 calc R
H27B H 0.3871 0.4524 0.7684 0.111 Uiso 1 1 calc R
C28 C 0.44531(11) 0.30941(12) 0.73227(7) 0.0680(5) Uani 1 1 d .
C29 C 0.51058(11) 0.22148(11) 0.73679(7) 0.0654(5) Uani 1 1 d .
H29 H 0.5091 0.1767 0.6995 0.078 Uiso 1 1 calc R
C30 C 0.58598(11) 0.18295(10) 0.79222(7) 0.0613(4) Uani 1 1 d .
H30A H 0.6323 0.1228 0.7763 0.074 Uiso 1 1 calc R
H30B H 0.5378 0.1563 0.8282 0.074 Uiso 1 1 calc R
C31 C 0.37954(12) 0.32987(16) 0.67105(8) 0.0994(6) Uani 1 1 d .
H31A H 0.4071 0.3965 0.6509 0.119 Uiso 1 1 calc R
H31B H 0.3940 0.2714 0.6398 0.119 Uiso 1 1 calc R
C32 C 0.80124(12) 0.12044(13) 0.87858(6) 0.0734(5) Uani 1 1 d D
C33 C 0.53220(14) 0.31207(14) 0.91782(8) 0.1014(7) Uani 1 1 d .
H33A H 0.4987 0.3704 0.9428 0.152 Uiso 1 1 calc R
H33B H 0.5785 0.2681 0.9469 0.152 Uiso 1 1 calc R
H33C H 0.4721 0.2686 0.8987 0.152 Uiso 1 1 calc R
C34 C 0.71551(16) 0.07409(14) 0.92639(8) 0.0996(7) Uani 1 1 d .
H34A H 0.7333 -0.0008 0.9345 0.149 Uiso 1 1 calc R
H34B H 0.6396 0.0797 0.9077 0.149 Uiso 1 1 calc R
H34C H 0.7186 0.1135 0.9676 0.149 Uiso 1 1 calc R
C35 C 0.92377(15) 0.11225(18) 0.90961(9) 0.1239(8) Uani 1 1 d .
H35A H 0.9797 0.1378 0.8781 0.186 Uiso 1 1 calc R
H35B H 0.9400 0.0381 0.9207 0.186 Uiso 1 1 calc R
H35C H 0.9273 0.1558 0.9492 0.186 Uiso 1 1 calc R

loop_
_atom_site_aniso_label
_atom_site_aniso_U_11
_atom_site_aniso_U_22
_atom_site_aniso_U_33
_atom_site_aniso_U_23
_atom_site_aniso_U_13
_atom_site_aniso_U_12
O1 0.0821(6) 0.0868(7) 0.1340(8) -0.0489(6) -0.0260(6) 0.0329(6)
O2 0.0663(5) 0.0786(6) 0.0587(5) 0.0077(5) -0.0121(4) 0.0007(5)
C1 0.0724(9) 0.0943(11) 0.0812(9) -0.0126(9) -0.0277(8) -0.0004(9)
C2 0.0776(9) 0.0692(9) 0.0797(9) -0.0123(8) -0.0137(8) -0.0035(8)
C3 0.0472(7) 0.0584(8) 0.0622(8) -0.0053(7) 0.0057(6) -0.0022(7)
C4 0.0441(6) 0.0605(7) 0.0543(7) -0.0055(7) 0.0053(6) 0.0005(7)
C5 0.0501(7) 0.0758(9) 0.0584(8) -0.0087(7) -0.0061(6) 0.0024(7)
C6 0.0648(8) 0.0853(10) 0.0827(9) -0.0037(9) -0.0234(8) 0.0173(8)
C7 0.0903(11) 0.0681(9) 0.0977(11) -0.0058(9) -0.0114(9) 0.0188(9)
C8 0.0497(7) 0.0646(8) 0.0746(8) -0.0058(7) -0.0010(7) 0.0042(7)
C9 0.0476(7) 0.0638(8) 0.0673(8) -0.0131(7) -0.0093(6) -0.0049(6)
C10 0.0490(6) 0.0647(8) 0.0766(9) -0.0066(7) -0.0181(7) 0.0015(7)
C11 0.0723(9) 0.0774(10) 0.1030(11) -0.0266(9) -0.0079(9) 0.0216(8)
C12 0.0596(8) 0.0606(8) 0.0669(8) 0.0057(7) 0.0118(7) 0.0091(7)
C13 0.0876(10) 0.0973(11) 0.0716(10) 0.0084(9) 0.0032(8) 0.0167(10)
C14 0.0592(8) 0.0816(11) 0.0999(10) 0.0066(9) 0.0202(8) 0.0209(8)
C15 0.0917(11) 0.0686(10) 0.1029(11) -0.0053(9) 0.0000(10) 0.0080(9)
O3 0.0504(5) 0.0730(6) 0.1699(10) 0.0396(6) -0.0083(6) -0.0052(5)
O4 0.0685(5) 0.0675(6) 0.0694(5) -0.0022(5) -0.0013(5) 0.0119(5)
C21 0.1098(12) 0.0732(10) 0.1017(11) -0.0328(9) 0.0008(10) -0.0185(10)
C22 0.0834(10) 0.1013(11) 0.0911(11) -0.0270(9) -0.0169(9) -0.0180(10)
C23 0.0555(8) 0.0719(9) 0.0678(8) -0.0035(7) -0.0032(7) -0.0023(7)
C24 0.0548(7) 0.0464(7) 0.0573(7) -0.0033(6) 0.0086(6) -0.0027(6)
C25 0.0666(8) 0.0449(7) 0.0912(10) -0.0100(7) 0.0159(8) -0.0020(7)
C26 0.0933(10) 0.0418(8) 0.1304(13) -0.0116(9) 0.0154(11) 0.0024(8)
C27 0.0730(10) 0.0611(9) 0.1427(14) 0.0103(10) 0.0092(10) 0.0160(8)
C28 0.0481(7) 0.0637(8) 0.0921(10) 0.0118(8) 0.0051(7) -0.0042(7)
C29 0.0527(7) 0.0582(8) 0.0853(9) -0.0076(8) 0.0010(7) -0.0094(7)
C30 0.0565(7) 0.0402(7) 0.0873(9) -0.0043(7) -0.0020(7) 0.0004(6)
C31 0.0553(8) 0.1224(13) 0.1203(12) 0.0451(11) 0.0004(9) 0.0056(10)
C32 0.0680(8) 0.1021(10) 0.0501(8) 0.0059(8) -0.0003(7) 0.0180(9)
C33 0.1091(11) 0.0896(12) 0.1055(12) -0.0048(10) 0.0486(9) 0.0130(10)
C34 0.1264(13) 0.0965(12) 0.0757(10) 0.0138(9) 0.0054(10) 0.0297(11)
C35 0.0983(11) 0.1541(17) 0.1194(13) -0.0135(13) -0.0456(10) 0.0387(12)

loop_
_atom_type_symbol
_atom_type_description
_atom_type_scat_dispersion_real
_atom_type_scat_dispersion_imag
_atom_type_scat_source
C C 0.0033 0.0016 'International Tables Vol C Tables 4.2.6.8 and 6.1.1.4'
H H 0.0000 0.0000 'International Tables Vol C Tables 4.2.6.8 and 6.1.1.4'
O O 0.0106 0.0060 'International Tables Vol C Tables 4.2.6.8 and 6.1.1.4'

loop_
_geom_angle_atom_site_label_1
_geom_angle_atom_site_label_2
_geom_angle_atom_site_label_3
_geom_angle
C11 O1 H1X 109.5
C12 O2 H2X 163.4(8)
C2 C1 C5 104.81(12)
C2 C1 H1A 110.8
C5 C1 H1A 110.8
C2 C1 H1B 110.8
C5 C1 H1B 110.8
H1A C1 H1B 108.9
C1 C2 C3 105.44(11)
C1 C2 H2A 110.7
C3 C2 H2A 110.7
C1 C2 H2B 110.7
C3 C2 H2B 110.7
H2A C2 H2B 108.8
C2 C3 C12 114.29(11)
C2 C3 C4 104.37(10)
C12 C3 C4 121.52(10)
C2 C3 H3 105.1
C12 C3 H3 105.1
C4 C3 H3 105.1
C5 C4 C10 114.97(10)
C5 C4 C3 106.98(10)
C10 C4 C3 120.03(10)
C5 C4 H4 104.4
C10 C4 H4 104.4
C3 C4 H4 104.4
C13 C5 C4 115.04(11)
C13 C5 C1 109.50(12)
C4 C5 C1 100.39(11)
C13 C5 C6 108.94(12)
C4 C5 C6 111.69(11)
C1 C5 C6 111.04(11)
C7 C6 C5 116.63(12)
C7 C6 H6A 108.1
C5 C6 H6A 108.1
C7 C6 H6B 108.1
C5 C6 H6B 108.1
H6A C6 H6B 107.3
C8 C7 C6 117.80(13)
C8 C7 H7A 107.9
C6 C7 H7A 107.9
C8 C7 H7B 107.9
C6 C7 H7B 107.9
H7A C7 H7B 107.2
C9 C8 C7 125.95(13)
C9 C8 C11 121.80(13)
C7 C8 C11 111.94(12)
C8 C9 C10 129.73(13)
C8 C9 H9 115.1
C10 C9 H9 115.1
C9 C10 C4 114.02(10)
C9 C10 H10A 108.7
C4 C10 H10A 108.7
C9 C10 H10B 108.7
C4 C10 H10B 108.7
H10A C10 H10B 107.6
O1 C11 C8 113.83(12)
O1 C11 H11A 108.8
C8 C11 H11A 108.8
O1 C11 H11B 108.8
C8 C11 H11B 108.8
H11A C11 H11B 107.7
O2 C12 C15 108.37(11)
O2 C12 C14 107.87(11)
C15 C12 C14 110.38(12)
O2 C12 C3 107.73(10)
C15 C12 C3 108.66(11)
C14 C12 C3 113.67(11)
C5 C13 H13A 109.5
C5 C13 H13B 109.5
H13A C13 H13B 109.5
C5 C13 H13C 109.5
H13A C13 H13C 109.5
H13B C13 H13C 109.5
C12 C14 H14A 109.5
C12 C14 H14B 109.5
H14A C14 H14B 109.5
C12 C14 H14C 109.5
H14A C14 H14C 109.5
H14B C14 H14C 109.5
C12 C15 H15A 109.5
C12 C15 H15B 109.5
H15A C15 H15B 109.5
C12 C15 H15C 109.5
H15A C15 H15C 109.5
H15B C15 H15C 109.5
C31 O3 H3X 109.5
C32 O4 H4X 170.2(6)
C22 C21 C25 105.17(12)
C22 C21 H21A 110.7
C25 C21 H21A 110.7
C22 C21 H21B 110.7
C25 C21 H21B 110.7
H21A C21 H21B 108.8
C21 C22 C23 105.38(13)
C21 C22 H22A 110.7
C23 C22 H22A 110.7
C21 C22 H22B 110.7
C23 C22 H22B 110.7
H22A C22 H22B 108.8
C32 C23 C22 114.81(12)
C32 C23 C24 121.08(11)
C22 C23 C24 103.18(11)
C32 C23 H23 105.5
C22 C23 H23 105.5
C24 C23 H23 105.5
C30 C24 C25 115.74(11)
C30 C24 C23 119.66(11)
C25 C24 C23 107.10(11)
C30 C24 H24 104.2
C25 C24 H24 104.2
C23 C24 H24 104.2
C26 C25 C21 111.21(12)
C26 C25 C33 109.97(13)
C21 C25 C33 109.93(13)
C26 C25 C24 111.67(12)
C21 C25 C24 100.51(12)
C33 C25 C24 113.24(12)
C25 C26 C27 117.04(13)
C25 C26 H26A 108.0
C27 C26 H26A 108.0
C25 C26 H26B 108.0
C27 C26 H26B 108.0
H26A C26 H26B 107.3
C28 C27 C26 117.41(13)
C28 C27 H27A 108.0
C26 C27 H27A 108.0
C28 C27 H27B 108.0
C26 C27 H27B 108.0
H27A C27 H27B 107.2
C29 C28 C31 119.67(14)
C29 C28 C27 124.88(14)
C31 C28 C27 115.43(13)
C28 C29 C30 130.27(13)
C28 C29 H29 114.9
C30 C29 H29 114.9
C29 C30 C24 113.42(11)
C29 C30 H30A 108.9
C24 C30 H30A 108.9
C29 C30 H30B 108.9
C24 C30 H30B 108.9
H30A C30 H30B 107.7
O3 C31 C28 113.69(13)
O3 C31 H31A 108.8
C28 C31 H31A 108.8
O3 C31 H31B 108.8
C28 C31 H31B 108.8
H31A C31 H31B 107.7
O4 C32 C34 107.92(13)
O4 C32 C23 108.11(11)
C34 C32 C23 116.36(13)
O4 C32 C35 106.09(12)
C34 C32 C35 109.09(13)
C23 C32 C35 108.79(13)
C25 C33 H33A 109.5
C25 C33 H33B 109.5
H33A C33 H33B 109.5
C25 C33 H33C 109.5
H33A C33 H33C 109.5
H33B C33 H33C 109.5
C32 C34 H34A 109.5
C32 C34 H34B 109.5
H34A C34 H34B 109.5
C32 C34 H34C 109.5
H34A C34 H34C 109.5
H34B C34 H34C 109.5
C32 C35 H35A 109.5
C32 C35 H35B 109.5
H35A C35 H35B 109.5
C32 C35 H35C 109.5
H35A C35 H35C 109.5
H35B C35 H35C 109.5

loop_
_geom_bond_atom_site_label_1
_geom_bond_atom_site_label_2
_geom_bond_distance
O1 C11 1.3999(19)
O1 H1X 0.8200
O2 C12 1.4033(17)
O2 H2X 0.792(6)
C1 C2 1.513(2)
C1 C5 1.528(2)
C1 H1A 0.9700
C1 H1B 0.9700
C2 C3 1.5205(19)
C2 H2A 0.9700
C2 H2B 0.9700
C3 C12 1.5622(19)
C3 C4 1.5690(19)
C3 H3 0.9800
C4 C5 1.5276(19)
C4 C10 1.5400(18)
C4 H4 0.9800
C5 C13 1.509(2)
C5 C6 1.550(2)
C6 C7 1.525(2)
C6 H6A 0.9700
C6 H6B 0.9700
C7 C8 1.495(2)
C7 H7A 0.9700
C7 H7B 0.9700
C8 C9 1.3170(19)
C8 C11 1.497(2)
C9 C10 1.493(2)
C9 H9 0.9300
C10 H10A 0.9700
C10 H10B 0.9700
C11 H11A 0.9700
C11 H11B 0.9700
C12 C15 1.515(2)
C12 C14 1.539(2)
C13 H13A 0.9599
C13 H13B 0.9599
C13 H13C 0.9599
C14 H14A 0.9599
C14 H14B 0.9599
C14 H14C 0.9599
C15 H15A 0.9599
C15 H15B 0.9599
C15 H15C 0.9599
O3 C31 1.4349(18)
O3 H3X 0.8200
O4 C32 1.4203(17)
O4 H4X 0.937(7)
C21 C22 1.503(2)
C21 C25 1.513(2)
C21 H21A 0.9700
C21 H21B 0.9700
C22 C23 1.540(2)
C22 H22A 0.9700
C22 H22B 0.9700
C23 C32 1.524(2)
C23 C24 1.5803(19)
C23 H23 0.9800
C24 C30 1.5227(18)
C24 C25 1.5363(19)
C24 H24 0.9800
C25 C26 1.509(2)
C25 C33 1.528(2)
C26 C27 1.531(2)
C26 H26A 0.9700
C26 H26B 0.9700
C27 C28 1.501(2)
C27 H27A 0.9700
C27 H27B 0.9700
C28 C29 1.326(2)
C28 C31 1.467(2)
C29 C30 1.4923(19)
C29 H29 0.9300
C30 H30A 0.9700
C30 H30B 0.9700
C31 H31A 0.9700
C31 H31B 0.9700
C32 C34 1.495(2)
C32 C35 1.555(2)
C33 H33A 0.9599
C33 H33B 0.9599
C33 H33C 0.9599
C34 H34A 0.9599
C34 H34B 0.9599
C34 H34C 0.9599
C35 H35A 0.9599
C35 H35B 0.9599
C35 H35C 0.9599

loop_
_geom_hbond_atom_site_label_D
_geom_hbond_atom_site_label_H
_geom_hbond_atom_site_label_A
_geom_hbond_distance_DH
_geom_hbond_distance_HA
_geom_hbond_distance_DA
_geom_hbond_angle_DHA
_geom_hbond_site_symmetry_A
O2 H2X O4 0.792(6) 2.290(10) 2.7697(16) 119.7(9) .
C10 H10A O2 0.97 2.36 3.053(2) 127.8 .
C23 H23 O2 0.98 2.98 3.692(2) 130.3 .
C23 H23 O2 0.98 2.98 3.692(2) 130.3 .
C30 H30A O4 0.97 2.33 3.033(2) 128.6 .
O1 H1X O3 0.82 1.97 2.7870(18) 171.2 3_656
C9 H9 O2 0.93 2.83 3.5105(19) 130.7 3_756
C14 H14A O1 0.96 2.85 3.383(2) 116.3 3_746
O3 H3X O1 0.82 2.10 2.7870(18) 141.2 3_646

loop_
_geom_torsion_atom_site_label_1
_geom_torsion_atom_site_label_2
_geom_torsion_atom_site_label_3
_geom_torsion_atom_site_label_4
_geom_torsion
C5 C1 C2 C3 36.85(14)
C1 C2 C3 C12 -150.39(11)
C1 C2 C3 C4 -15.34(13)
C2 C3 C4 C5 -11.28(13)
C12 C3 C4 C5 119.66(12)
C2 C3 C4 C10 -144.62(11)
C12 C3 C4 C10 -13.68(17)
C10 C4 C5 C13 51.26(16)
C3 C4 C5 C13 -84.74(14)
C10 C4 C5 C1 168.66(10)
C3 C4 C5 C1 32.65(12)
C10 C4 C5 C6 -73.58(14)
C3 C4 C5 C6 150.41(11)
C2 C1 C5 C13 78.86(14)
C2 C1 C5 C4 -42.56(13)
C2 C1 C5 C6 -160.80(11)
C13 C5 C6 C7 -59.88(16)
C4 C5 C6 C7 68.30(15)
C1 C5 C6 C7 179.46(12)
C5 C6 C7 C8 -66.87(18)
C6 C7 C8 C9 49.5(2)
C6 C7 C8 C11 -136.73(14)
C7 C8 C9 C10 -2.3(2)
C11 C8 C9 C10 -175.44(13)
C8 C9 C10 C4 -48.58(19)
C5 C4 C10 C9 73.55(14)
C3 C4 C10 C9 -156.56(11)
C9 C8 C11 O1 -0.95(19)
C7 C8 C11 O1 -175.00(12)
C2 C3 C12 O2 -171.93(10)
C4 C3 C12 O2 61.47(14)
C2 C3 C12 C15 -54.72(14)
C4 C3 C12 C15 178.68(11)
C2 C3 C12 C14 68.60(15)
C4 C3 C12 C14 -58.00(16)
C25 C21 C22 C23 38.85(16)
C21 C22 C23 C32 -151.15(13)
C21 C22 C23 C24 -17.34(15)
C32 C23 C24 C30 -13.50(18)
C22 C23 C24 C30 -143.62(12)
C32 C23 C24 C25 120.76(13)
C22 C23 C24 C25 -9.35(13)
C22 C21 C25 C26 -161.69(13)
C22 C21 C25 C33 76.28(15)
C22 C21 C25 C24 -43.34(14)
C30 C24 C25 C26 -73.87(15)
C23 C24 C25 C26 149.83(11)
C30 C24 C25 C21 168.12(11)
C23 C24 C25 C21 31.82(13)
C30 C24 C25 C33 50.93(16)
C23 C24 C25 C33 -85.37(14)
C21 C25 C26 C27 179.93(13)
C33 C25 C26 C27 -58.06(18)
C24 C25 C26 C27 68.54(17)
C25 C26 C27 C28 -68.00(19)
C26 C27 C28 C29 49.7(2)
C26 C27 C28 C31 -131.89(14)
C31 C28 C29 C30 179.16(13)
C27 C28 C29 C30 -2.5(2)
C28 C29 C30 C24 -48.32(19)
C25 C24 C30 C29 73.21(15)
C23 C24 C30 C29 -156.24(11)
C29 C28 C31 O3 121.53(15)
C27 C28 C31 O3 -56.98(19)
C22 C23 C32 O4 -172.87(11)
C24 C23 C32 O4 62.25(15)
C22 C23 C32 C34 65.57(17)
C24 C23 C32 C34 -59.32(17)
C22 C23 C32 C35 -58.08(16)
C24 C23 C32 C35 177.03(12)

loop_
_cod_related_entry_id
_cod_related_entry_code
_cod_related_entry_database
1 24613942 ChemSpider
